data_2217147
loop_
_publ_author_name
'Shuai Wang'
'Yan Hu'
'Meng Gao'
'Zi-Hua Wang'

_publ_section_title
;Dipropyl
 4,8-dioxo-1<i>H</i>,5<i>H</i>-2,6-dioxa-3a,4a,7a,8a-tetraazacyclopenta[<i>def</i>]fluorene-8b,8c-dicarboxylate
;
_journal_coeditor_code IS2262
_journal_issue 1
_journal_name_full 'Acta Crystallographica Section E'
_journal_page_first o265
_journal_page_last o265
_journal_paper_doi 10.1107/S1600536807065853
_journal_volume 64
_journal_year 2008
_chemical_formula_iupac 'C16 H22 N4 O8'
_chemical_formula_moiety 'C16 H22 N4 O8'
_chemical_formula_sum 'C16 H22 N4 O8'
_chemical_formula_weight 398.38
_chemical_name_systematic
;
Dipropyl 4,8-dioxo-1H,5H-2,6-dioxa-3a,4a,7a,8a-
tetraazacyclopenta[def]fluorene-8b,8c-dicarboxylate
;
_space_group_IT_number 19
_symmetry_cell_setting orthorhombic
_symmetry_space_group_name_Hall 'P 2ac 2ab'
_symmetry_space_group_name_H-M 'P 21 21 21'
_atom_sites_solution_hydrogens geom
_atom_sites_solution_primary direct
_atom_sites_solution_secondary difmap
_audit_creation_method SHELXL-97
_cell_angle_alpha 90.00
_cell_angle_beta 90.00
_cell_angle_gamma 90.00
_cell_formula_units_Z 4
_cell_length_a 8.6399(4)
_cell_length_b 13.401(7)
_cell_length_c 16.0445(8)
_cell_measurement_reflns_used 3466
_cell_measurement_temperature 294(2)
_cell_measurement_theta_max 21.48
_cell_measurement_theta_min 2.54
_cell_volume 1857.7(10)
_computing_cell_refinement 'SAINT (Bruker, 2001)'
_computing_data_collection 'SMART (Bruker, 2001)'
_computing_data_reduction 'SAINT (Bruker, 2001)'
_computing_molecular_graphics 'PLATON (Spek, 2003)'
_computing_publication_material 'SHELXTL (Bruker, 2001)'
_computing_structure_refinement 'SHELXL97 (Sheldrick, 1997)'
_computing_structure_solution 'SHELXS97 (Sheldrick, 1997)'
_diffrn_ambient_temperature 294(2)
_diffrn_measured_fraction_theta_full 0.999
_diffrn_measured_fraction_theta_max 0.999
_diffrn_measurement_device_type 'Bruker SMART APEX CCD area-detector'
_diffrn_measurement_method '\f and \w'
_diffrn_radiation_monochromator graphite
_diffrn_radiation_source 'fine-focus sealed tube'
_diffrn_radiation_type MoK\a
_diffrn_radiation_wavelength 0.71073
_diffrn_reflns_av_R_equivalents 0.0412
_diffrn_reflns_av_sigmaI/netI 0.0263
_diffrn_reflns_limit_h_max 9
_diffrn_reflns_limit_h_min -11
_diffrn_reflns_limit_k_max 17
_diffrn_reflns_limit_k_min -16
_diffrn_reflns_limit_l_max 20
_diffrn_reflns_limit_l_min -19
_diffrn_reflns_number 17272
_diffrn_reflns_theta_full 27.00
_diffrn_reflns_theta_max 27.00
_diffrn_reflns_theta_min 2.54
_exptl_absorpt_coefficient_mu 0.115
_exptl_absorpt_correction_type none
_exptl_crystal_colour colorless
_exptl_crystal_density_diffrn 1.424
_exptl_crystal_density_method 'not measured'
_exptl_crystal_description block
_exptl_crystal_F_000 840
_exptl_crystal_size_max 0.20
_exptl_crystal_size_mid 0.10
_exptl_crystal_size_min 0.10
_refine_diff_density_max 0.258
_refine_diff_density_min -0.183
_refine_ls_extinction_method none
_refine_ls_goodness_of_fit_ref 1.069
_refine_ls_hydrogen_treatment constr
_refine_ls_matrix_type full
_refine_ls_number_parameters 263
_refine_ls_number_reflns 2315
_refine_ls_number_restraints 4
_refine_ls_restrained_S_all 1.070
_refine_ls_R_factor_all 0.0599
_refine_ls_R_factor_gt 0.0497
_refine_ls_shift/su_max 0.002
_refine_ls_shift/su_mean 0.000
_refine_ls_structure_factor_coef Fsqd
_refine_ls_weighting_details 'calc w=1/[\s^2^(Fo^2^)+(0.0681P)^2^+0.2494P] where P=(Fo^2^+2Fc^2^)/3'
_refine_ls_weighting_scheme calc
_refine_ls_wR_factor_gt 0.1179
_refine_ls_wR_factor_ref 0.1227
_reflns_number_gt 1967
_reflns_number_total 2315
_reflns_threshold_expression I>2\s(I)
_cod_data_source_file is2262.cif
_cod_data_source_block I
_cod_depositor_comments
;
The following automatic conversions were performed:
'_symmetry_cell_setting' value 'Orthorhombic' changed to 'orthorhombic'
according to '/home/saulius/struct/CIF-dictionaries/cif_core.dic'
dictionary named 'cif_core.dic' version 2.4.1 from 2010-06-29.

Automatic conversion script
Id: cif_fix_enum 1527 2010-12-29 10:47:43Z saulius 

The following automatic conversions were performed:

'_symmetry_cell_setting' value 'Orthorhombic' changed to
'orthorhombic' according to
/home/saulius/struct/CIF-dictionaries/cif_core.dic dictionary named
'cif_core.dic' version 2.4.1 from 2010-06-29.

Automatic conversion script
Id: cif_fix_values 1715 2011-07-08 13:25:40Z adriana 
;
_cod_database_code 2217147
_cod_database_fobs_code 2217147

loop_
_symmetry_equiv_pos_as_xyz
'x, y, z'
'-x+1/2, -y, z+1/2'
'-x, y+1/2, -z+1/2'
'x+1/2, -y+1/2, -z'

loop_
_atom_site_type_symbol
_atom_site_label
_atom_site_fract_x
_atom_site_fract_y
_atom_site_fract_z
_atom_site_U_iso_or_equiv
_atom_site_adp_type
_atom_site_calc_flag
_atom_site_refinement_flags
_atom_site_occupancy
_atom_site_disorder_assembly
_atom_site_disorder_group
C C1 0.4167(4) 0.2297(2) 0.2432(2) 0.0501(8) Uani d . 1 . .
H H1A 0.3680 0.2906 0.2239 0.060 Uiso calc R 1 . .
H H1B 0.3651 0.1739 0.2165 0.060 Uiso calc R 1 . .
C C2 0.4676(4) 0.1327(2) 0.3595(2) 0.0539(9) Uani d . 1 . .
H H2A 0.4169 0.0760 0.3338 0.065 Uiso calc R 1 . .
H H2B 0.4532 0.1278 0.4193 0.065 Uiso calc R 1 . .
C C3 0.6597(3) 0.31946(18) 0.22249(17) 0.0357(6) Uani d . 1 . .
C C4 0.7391(4) 0.1724(2) 0.3941(2) 0.0484(8) Uani d . 1 . .
C C5 0.9211(4) 0.3717(2) 0.2653(3) 0.0605(10) Uani d . 1 . .
H H5A 1.0236 0.3599 0.2427 0.073 Uiso calc R 1 . .
H H5B 0.8884 0.4380 0.2487 0.073 Uiso calc R 1 . .
C C6 0.9781(5) 0.2689(3) 0.3785(3) 0.0685(11) Uani d . 1 . .
H H6A 0.9851 0.2662 0.4388 0.082 Uiso calc R 1 . .
H H6B 1.0804 0.2564 0.3559 0.082 Uiso calc R 1 . .
C C7 0.6721(3) 0.14966(18) 0.25409(16) 0.0325(6) Uani d . 1 . .
C C8 0.6681(3) 0.05026(18) 0.20526(17) 0.0356(6) Uani d . 1 . .
C C9 0.5560(5) -0.0444(2) 0.0969(2) 0.0569(9) Uani d . 1 . .
H H9A 0.5447 -0.1000 0.1352 0.068 Uiso calc R 1 . .
H H9B 0.6490 -0.0549 0.0642 0.068 Uiso calc R 1 . .
C C10 0.4189(6) -0.0385(3) 0.0411(3) 0.0821(13) Uani d . 1 . .
H H10A 0.3995 -0.1045 0.0187 0.098 Uiso calc R 1 . .
H H10B 0.3299 -0.0202 0.0746 0.098 Uiso calc R 1 . .
C C11 0.4299(8) 0.0317(5) -0.0287(4) 0.116(2) Uani d . 1 . .
H H11A 0.4263 0.0988 -0.0080 0.174 Uiso calc R 1 . .
H H11B 0.3448 0.0209 -0.0662 0.174 Uiso calc R 1 . .
H H11C 0.5256 0.0212 -0.0578 0.174 Uiso calc R 1 . .
C C12 0.8373(3) 0.19597(19) 0.26092(18) 0.0350(6) Uani d . 1 . .
C C13 0.9645(4) 0.1474(2) 0.2084(2) 0.0426(7) Uani d . 1 . .
C C14 1.0282(6) 0.1060(3) 0.0683(3) 0.0803(14) Uani d D 1 . .
H H14A 1.0758 0.0455 0.0893 0.096 Uiso calc PR 0.557(7) A 1
H H14B 1.1091 0.1541 0.0566 0.096 Uiso calc PR 0.557(7) A 1
H H14C 1.0186 0.0339 0.0664 0.096 Uiso d PR 0.443(7) A 2
H H14D 1.1337 0.1222 0.0838 0.096 Uiso d PR 0.443(7) A 2
C C15 0.9389(12) 0.0845(6) -0.0080(5) 0.094(3) Uani d PD 0.557(7) A 1
H H15A 0.8691 0.0294 0.0033 0.113 Uiso calc PR 0.557(7) A 1
H H15B 1.0101 0.0630 -0.0511 0.113 Uiso calc PR 0.557(7) A 1
C C16 0.844(2) 0.1729(11) -0.0413(12) 0.130(5) Uani d PD 0.557(7) A 1
H H16A 0.7547 0.1828 -0.0065 0.194 Uiso calc PR 0.557(7) A 1
H H16B 0.8109 0.1589 -0.0973 0.194 Uiso calc PR 0.557(7) A 1
H H16C 0.9064 0.2320 -0.0410 0.194 Uiso calc PR 0.557(7) A 1
C C15' 0.9949(14) 0.1470(8) -0.0134(5) 0.094(3) Uani d PD 0.443(7) A 2
H H15C 1.0705 0.1237 -0.0537 0.113 Uiso calc PR 0.443(7) A 2
H H15D 0.9984 0.2193 -0.0117 0.113 Uiso calc PR 0.443(7) A 2
C C16' 0.833(2) 0.1113(16) -0.0377(16) 0.130(5) Uani d PD 0.443(7) A 2
H H16D 0.8219 0.0418 -0.0245 0.194 Uiso calc PR 0.443(7) A 2
H H16E 0.8173 0.1209 -0.0964 0.194 Uiso calc PR 0.443(7) A 2
H H16F 0.7566 0.1490 -0.0074 0.194 Uiso calc PR 0.443(7) A 2
N N1 0.5792(3) 0.23013(15) 0.21957(15) 0.0347(5) Uani d . 1 . .
N N2 0.6315(3) 0.13036(17) 0.34032(15) 0.0426(6) Uani d . 1 . .
N N3 0.8136(3) 0.29806(16) 0.23239(16) 0.0390(6) Uani d . 1 . .
N N4 0.8717(3) 0.1929(2) 0.34926(16) 0.0471(6) Uani d . 1 . .
O O1 0.3994(3) 0.22198(15) 0.33015(16) 0.0533(6) Uani d . 1 . .
O O2 0.9261(3) 0.36549(18) 0.35326(18) 0.0682(7) Uani d . 1 . .
O O3 0.6044(3) 0.40152(14) 0.21303(15) 0.0511(6) Uani d . 1 . .
O O4 0.7212(4) 0.1841(2) 0.46809(15) 0.0726(8) Uani d . 1 . .
O O5 0.7493(3) -0.01743(15) 0.22604(17) 0.0561(6) Uani d . 1 . .
O O6 0.5676(3) 0.05015(13) 0.14370(13) 0.0442(5) Uani d . 1 . .
O O7 1.0852(3) 0.11865(18) 0.23472(19) 0.0643(7) Uani d . 1 . .
O O8 0.9201(3) 0.14622(19) 0.12965(14) 0.0631(7) Uani d . 1 A .

loop_
_atom_site_aniso_label
_atom_site_aniso_U_11
_atom_site_aniso_U_22
_atom_site_aniso_U_33
_atom_site_aniso_U_12
_atom_site_aniso_U_13
_atom_site_aniso_U_23
C1 0.0357(17) 0.0445(16) 0.070(2) 0.0030(13) -0.0040(16) -0.0090(14)
C2 0.058(2) 0.0406(15) 0.063(2) -0.0100(15) 0.0269(18) -0.0051(14)
C3 0.0426(17) 0.0291(12) 0.0355(14) 0.0015(11) 0.0017(13) 0.0004(10)
C4 0.066(2) 0.0432(16) 0.0356(17) 0.0154(15) -0.0011(16) 0.0018(12)
C5 0.046(2) 0.0427(16) 0.093(3) -0.0112(14) 0.003(2) -0.0124(17)
C6 0.054(2) 0.075(2) 0.076(3) 0.0048(19) -0.026(2) -0.023(2)
C7 0.0319(15) 0.0294(12) 0.0362(14) 0.0018(10) 0.0036(12) -0.0029(10)
C8 0.0348(15) 0.0306(12) 0.0413(16) 0.0015(11) 0.0051(13) -0.0027(11)
C9 0.076(3) 0.0388(15) 0.056(2) -0.0057(17) 0.0001(19) -0.0154(14)
C10 0.076(3) 0.081(3) 0.089(3) -0.009(2) -0.007(3) -0.036(2)
C11 0.133(5) 0.117(4) 0.099(4) 0.021(4) -0.035(4) -0.004(3)
C12 0.0306(15) 0.0321(12) 0.0421(15) 0.0002(11) -0.0016(12) -0.0021(11)
C13 0.0306(16) 0.0367(13) 0.060(2) 0.0026(12) 0.0053(14) -0.0013(13)
C14 0.085(3) 0.081(3) 0.075(3) 0.026(2) 0.043(3) -0.002(2)
C15 0.126(7) 0.078(5) 0.079(5) -0.022(4) 0.064(5) -0.015(4)
C16 0.151(8) 0.170(15) 0.068(4) 0.011(13) 0.023(5) -0.002(12)
C15' 0.126(7) 0.078(5) 0.079(5) -0.022(4) 0.064(5) -0.015(4)
C16' 0.151(8) 0.170(15) 0.068(4) 0.011(13) 0.023(5) -0.002(12)
N1 0.0300(12) 0.0312(10) 0.0429(13) 0.0033(9) -0.0012(11) -0.0021(9)
N2 0.0523(16) 0.0358(11) 0.0397(13) -0.0004(11) 0.0086(12) 0.0027(10)
N3 0.0336(13) 0.0293(10) 0.0542(14) -0.0028(9) 0.0012(11) -0.0011(10)
N4 0.0431(15) 0.0521(14) 0.0461(15) 0.0096(12) -0.0126(13) -0.0050(12)
O1 0.0414(13) 0.0464(11) 0.0721(16) -0.0010(10) 0.0205(11) -0.0158(10)
O2 0.0538(16) 0.0610(14) 0.0899(19) -0.0064(12) -0.0132(15) -0.0325(13)
O3 0.0548(15) 0.0308(9) 0.0676(14) 0.0080(9) -0.0019(12) 0.0057(9)
O4 0.098(2) 0.0832(17) 0.0361(13) 0.0226(17) -0.0014(14) 0.0007(12)
O5 0.0535(13) 0.0359(10) 0.0788(16) 0.0124(10) -0.0078(13) -0.0107(10)
O6 0.0537(13) 0.0353(9) 0.0435(11) -0.0003(9) -0.0031(11) -0.0082(8)
O7 0.0360(14) 0.0604(14) 0.0966(19) 0.0096(11) -0.0057(14) -0.0154(13)
O8 0.0587(16) 0.0793(16) 0.0515(14) 0.0268(13) 0.0173(13) -0.0024(12)

loop_
_atom_type_symbol
_atom_type_description
_atom_type_scat_dispersion_real
_atom_type_scat_dispersion_imag
_atom_type_scat_source
C C 0.0033 0.0000 'International Tables Vol C Tables 4.2.6.8 and 6.1.1.4'
H H 0.0000 0.0000 'International Tables Vol C Tables 4.2.6.8 and 6.1.1.4'
N N 0.0061 0.0000 'International Tables Vol C Tables 4.2.6.8 and 6.1.1.4'
O O 0.0106 0.0000 'International Tables Vol C Tables 4.2.6.8 and 6.1.1.4'

loop_
_geom_angle_atom_site_label_1
_geom_angle_atom_site_label_2
_geom_angle_atom_site_label_3
_geom_angle
_geom_angle_publ_flag
O1 C1 N1 111.2(3) ?
O1 C1 H1A 109.4 ?
N1 C1 H1A 109.4 ?
O1 C1 H1B 109.4 ?
N1 C1 H1B 109.4 ?
H1A C1 H1B 108.0 ?
O1 C2 N2 110.8(3) ?
O1 C2 H2A 109.5 ?
N2 C2 H2A 109.5 ?
O1 C2 H2B 109.5 ?
N2 C2 H2B 109.5 ?
H2A C2 H2B 108.1 ?
O3 C3 N3 126.1(3) ?
O3 C3 N1 125.7(3) ?
N3 C3 N1 108.1(2) n
O4 C4 N4 126.4(4) ?
O4 C4 N2 125.3(4) ?
N4 C4 N2 108.2(3) n
O2 C5 N3 110.0(3) ?
O2 C5 H5A 109.7 ?
N3 C5 H5A 109.7 ?
O2 C5 H5B 109.7 ?
N3 C5 H5B 109.7 ?
H5A C5 H5B 108.2 ?
O2 C6 N4 110.2(3) ?
O2 C6 H6A 109.6 ?
N4 C6 H6A 109.6 ?
O2 C6 H6B 109.6 ?
N4 C6 H6B 109.6 ?
H6A C6 H6B 108.1 ?
N2 C7 N1 111.2(2) n
N2 C7 C8 108.9(2) ?
N1 C7 C8 115.7(2) ?
N2 C7 C12 103.0(2) ?
N1 C7 C12 103.7(2) ?
C8 C7 C12 113.5(2) ?
O5 C8 O6 126.6(2) ?
O5 C8 C7 120.0(3) ?
O6 C8 C7 113.3(2) ?
O6 C9 C10 108.3(3) ?
O6 C9 H9A 110.0 ?
C10 C9 H9A 110.0 ?
O6 C9 H9B 110.0 ?
C10 C9 H9B 110.0 ?
H9A C9 H9B 108.4 ?
C11 C10 C9 116.3(4) ?
C11 C10 H10A 108.2 ?
C9 C10 H10A 108.2 ?
C11 C10 H10B 108.2 ?
C9 C10 H10B 108.2 ?
H10A C10 H10B 107.4 ?
C10 C11 H11A 109.5 ?
C10 C11 H11B 109.5 ?
H11A C11 H11B 109.5 ?
C10 C11 H11C 109.5 ?
H11A C11 H11C 109.5 ?
H11B C11 H11C 109.5 ?
N4 C12 N3 111.3(2) ?
N4 C12 C13 112.3(2) ?
N3 C12 C13 109.1(2) ?
N4 C12 C7 104.2(2) ?
N3 C12 C7 102.9(2) ?
C13 C12 C7 116.7(2) ?
O7 C13 O8 126.1(3) ?
O7 C13 C12 124.9(3) ?
O8 C13 C12 108.9(3) ?
C15' C14 O8 110.1(5) ?
O8 C14 C15 107.3(5) ?
C15' C14 H14A 135.6 ?
O8 C14 H14A 110.3 ?
C15 C14 H14A 110.3 ?
C15' C14 H14B 73.5 ?
O8 C14 H14B 110.3 ?
C15 C14 H14B 110.3 ?
H14A C14 H14B 108.5 ?
C15' C14 H14C 109.4 ?
O8 C14 H14C 109.5 ?
C15' C14 H14D 109.4 ?
O8 C14 H14D 110.2 ?
H14C C14 H14D 108.1 ?
C14 C15 C16 114.7(9) ?
C16 C15 H14C 148.2 ?
C14 C15 H15A 108.6 ?
C16 C15 H15A 108.6 ?
H14C C15 H15A 78.3 ?
C14 C15 H15B 108.6 ?
C16 C15 H15B 108.6 ?
H14C C15 H15B 98.0 ?
H15A C15 H15B 107.6 ?
C14 C15' C16' 107.1(12) ?
C14 C15' H15C 110.3 ?
C16' C15' H15C 110.3 ?
C14 C15' H15D 110.3 ?
C16' C15' H15D 110.3 ?
H15C C15' H15D 108.6 ?
C15' C16' H16D 109.5 ?
C15' C16' H16E 109.5 ?
H16D C16' H16E 109.5 ?
C15' C16' H16F 109.5 ?
H16D C16' H16F 109.5 ?
H16E C16' H16F 109.5 ?
C3 N1 C1 118.7(2) ?
C3 N1 C7 110.5(2) ?
C1 N1 C7 115.5(2) ?
C4 N2 C2 120.9(3) ?
C4 N2 C7 111.0(2) ?
C2 N2 C7 115.8(3) ?
C3 N3 C5 121.3(2) ?
C3 N3 C12 111.7(2) ?
C5 N3 C12 115.7(2) ?
C4 N4 C12 110.2(3) ?
C4 N4 C6 119.8(3) ?
C12 N4 C6 115.3(3) ?
C1 O1 C2 110.4(2) ?
C5 O2 C6 110.2(3) ?
C8 O6 C9 115.3(2) ?
C13 O8 C14 117.6(3) ?

loop_
_geom_bond_atom_site_label_1
_geom_bond_atom_site_label_2
_geom_bond_distance
_geom_bond_publ_flag
C1 O1 1.407(4) n
C1 N1 1.454(4) n
C1 H1A 0.9700 ?
C1 H1B 0.9700 ?
C2 O1 1.414(4) ?
C2 N2 1.449(4) ?
C2 H2A 0.9700 ?
C2 H2B 0.9700 ?
C3 O3 1.209(3) ?
C3 N3 1.369(4) n
C3 N1 1.385(3) n
C4 O4 1.207(4) ?
C4 N4 1.381(5) ?
C4 N2 1.388(4) ?
C5 O2 1.414(5) ?
C5 N3 1.455(4) ?
C5 H5A 0.9700 ?
C5 H5B 0.9700 ?
C6 O2 1.429(5) n
C6 N4 1.450(4) ?
C6 H6A 0.9700 ?
C6 H6B 0.9700 ?
C7 N2 1.451(4) ?
C7 N1 1.454(3) ?
C7 C8 1.546(3) ?
C7 C12 1.561(4) ?
C8 O5 1.194(3) ?
C8 O6 1.315(3) ?
C9 O6 1.477(3) ?
C9 C10 1.486(6) ?
C9 H9A 0.9700 ?
C9 H9B 0.9700 ?
C10 C11 1.467(7) ?
C10 H10A 0.9700 ?
C10 H10B 0.9700 ?
C11 H11A 0.9600 ?
C11 H11B 0.9600 ?
C11 H11C 0.9600 ?
C12 N4 1.449(4) n
C12 N3 1.457(3) ?
C12 C13 1.530(4) ?
C13 O7 1.189(4) ?
C13 O8 1.321(4) ?
C14 C15' 1.450(8) ?
C14 O8 1.460(4) ?
C14 C15 1.475(8) ?
C14 H14A 0.9700 ?
C14 H14B 0.9700 ?
C14 H14C 0.9700 ?
C14 H14D 0.9700 ?
C15 C16 1.538(9) ?
C15 H15A 0.9700 ?
C15 H15B 0.9700 ?
C16 H16A 0.9600 ?
C16 H16B 0.9600 ?
C16 H16C 0.9600 ?
C15' C16' 1.532(10) ?
C15' H15C 0.9700 ?
C15' H15D 0.9700 ?
C16' H16D 0.9600 ?
C16' H16E 0.9600 ?
C16' H16F 0.9600 ?

loop_
_geom_hbond_atom_site_label_D
_geom_hbond_atom_site_label_H
_geom_hbond_atom_site_label_A
_geom_hbond_site_symmetry_A
_geom_hbond_distance_DH
_geom_hbond_distance_HA
_geom_hbond_distance_DA
_geom_hbond_angle_DHA
C14 H14A O2 3_745 0.97 2.58 3.482(5) 155
C9 H9B O4 2_654 0.97 2.58 3.388(4) 141
C5 H5B O7 3_755 0.97 2.45 3.310(4) 148
C9 H9A O1 3_645 0.97 2.50 3.364(4) 149
C2 H2A O3 3_645 0.97 2.46 3.368(4) 155
C1 H1B O7 1_455 0.97 2.55 3.231(4) 128

loop_
_geom_torsion_atom_site_label_1
_geom_torsion_atom_site_label_2
_geom_torsion_atom_site_label_3
_geom_torsion_atom_site_label_4
_geom_torsion
N2 C7 C8 O5 -59.0(4)
N1 C7 C8 O5 174.8(3)
C12 C7 C8 O5 55.1(4)
N2 C7 C8 O6 119.5(3)
N1 C7 C8 O6 -6.6(3)
C12 C7 C8 O6 -126.4(3)
O6 C9 C10 C11 69.0(5)
N2 C7 C12 N4 2.4(2)
N1 C7 C12 N4 118.5(2)
C8 C7 C12 N4 -115.2(2)
N2 C7 C12 N3 -113.8(2)
N1 C7 C12 N3 2.3(3)
C8 C7 C12 N3 128.6(2)
N2 C7 C12 C13 126.8(2)
N1 C7 C12 C13 -117.1(2)
C8 C7 C12 C13 9.2(3)
N4 C12 C13 O7 -6.8(4)
N3 C12 C13 O7 117.0(3)
C7 C12 C13 O7 -127.0(3)
N4 C12 C13 O8 175.3(2)
N3 C12 C13 O8 -60.8(3)
C7 C12 C13 O8 55.1(3)
C15' C14 C15 C16 -47.2(12)
O8 C14 C15 C16 53.5(10)
O8 C14 C15' C16' -63.6(12)
C15 C14 C15' C16' 29.3(12)
O3 C3 N1 C1 -28.7(4)
N3 C3 N1 C1 155.2(3)
O3 C3 N1 C7 -165.5(3)
N3 C3 N1 C7 18.4(3)
O1 C1 N1 C3 -83.7(3)
O1 C1 N1 C7 51.1(3)
N2 C7 N1 C3 97.6(3)
C8 C7 N1 C3 -137.4(2)
C12 C7 N1 C3 -12.4(3)
N2 C7 N1 C1 -40.6(3)
C8 C7 N1 C1 84.4(3)
C12 C7 N1 C1 -150.7(2)
O4 C4 N2 C2 25.2(5)
N4 C4 N2 C2 -158.2(3)
O4 C4 N2 C7 165.8(3)
N4 C4 N2 C7 -17.6(3)
O1 C2 N2 C4 87.2(3)
O1 C2 N2 C7 -51.7(3)
N1 C7 N2 C4 -101.6(3)
C8 C7 N2 C4 129.7(2)
C12 C7 N2 C4 8.9(3)
N1 C7 N2 C2 41.1(3)
C8 C7 N2 C2 -87.6(3)
C12 C7 N2 C2 151.7(2)
O3 C3 N3 C5 25.0(5)
N1 C3 N3 C5 -158.9(3)
O3 C3 N3 C12 167.0(3)
N1 C3 N3 C12 -17.0(3)
O2 C5 N3 C3 88.6(3)
O2 C5 N3 C12 -52.0(4)
N4 C12 N3 C3 -102.3(3)
C13 C12 N3 C3 133.3(3)
C7 C12 N3 C3 8.7(3)
N4 C12 N3 C5 42.0(4)
C13 C12 N3 C5 -82.4(3)
C7 C12 N3 C5 153.0(3)
O4 C4 N4 C12 -164.3(3)
N2 C4 N4 C12 19.2(3)
O4 C4 N4 C6 -27.0(5)
N2 C4 N4 C6 156.5(3)
N3 C12 N4 C4 97.1(3)
C13 C12 N4 C4 -140.3(2)
C7 C12 N4 C4 -13.1(3)
N3 C12 N4 C6 -42.3(4)
C13 C12 N4 C6 80.3(3)
C7 C12 N4 C6 -152.5(3)
O2 C6 N4 C4 -82.6(4)
O2 C6 N4 C12 52.7(4)
N1 C1 O1 C2 -60.0(3)
N2 C2 O1 C1 60.1(4)
N3 C5 O2 C6 60.9(4)
N4 C6 O2 C5 -61.5(4)
O5 C8 O6 C9 0.3(4)
C7 C8 O6 C9 -178.1(3)
C10 C9 O6 C8 169.5(3)
O7 C13 O8 C14 0.0(5)
C12 C13 O8 C14 177.8(3)
C15' C14 O8 C13 -155.8(6)
C15 C14 O8 C13 163.3(4)
